data_2210222
loop_
_publ_author_name
'Abbasi, Alireza'
'Azizi, Fereshteh'
'Eriksson, Lars'
'Sandstr\"om, Magnus'

_publ_section_title
;
 <i>trans</i>-Dichlorotetrakis(dimethyl sulfide)ruthenium(II)
;
_journal_coeditor_code FI2006
_journal_issue 9
_journal_name_full 'Acta Crystallographica Section E'
_journal_page_first m2295
_journal_page_last m2296
_journal_paper_doi 10.1107/S1600536806032867
_journal_volume 62
_journal_year 2006
_chemical_formula_iupac '[Ru Cl2 (C2 H6 S)4]'
_chemical_formula_moiety 'C8 H24 Cl2 Ru S4'
_chemical_formula_sum 'C8 H24 Cl2 Ru S4'
_chemical_formula_weight 420.48
_chemical_name_systematic
;
trans-Dichlorotetrakis(dimethylsulfide)ruthenium(II)
;
_space_group_IT_number 61
_symmetry_cell_setting orthorhombic
_symmetry_space_group_name_Hall '-P 2ac 2ab'
_symmetry_space_group_name_H-M 'P b c a'
_atom_sites_solution_hydrogens geom
_atom_sites_solution_primary direct
_atom_sites_solution_secondary difmap
_audit_creation_method 'Manual editing of cif file from SHELXL-97'
_cell_angle_alpha 90.00
_cell_angle_beta 90.00
_cell_angle_gamma 90.00
_cell_formula_units_Z 4
_cell_length_a 8.4312(5)
_cell_length_b 14.1135(7)
_cell_length_c 14.7463(7)
_cell_measurement_reflns_used 15487
_cell_measurement_temperature 290(2)
_cell_measurement_theta_max 32.3
_cell_measurement_theta_min 4.15
_cell_volume 1754.72(16)
_computing_cell_refinement 'CrysAlis RED (Oxford Diffraction, 2003)'
_computing_data_collection 'CrysAlis CCD (Oxford Diffraction, 2003)'
_computing_data_reduction 'CrysAlis RED'
_computing_molecular_graphics 'DIAMOND (Brandenburg, 1999)'
_computing_publication_material SHELXL97
_computing_structure_refinement 'SHELXL97 (Sheldrick, 1997)'
_computing_structure_solution 'SHELXS97 (Sheldrick, 1997)'
_diffrn_ambient_temperature 290(2)
_diffrn_detector_area_resol_mean 12
_diffrn_measured_fraction_theta_full 0.995
_diffrn_measured_fraction_theta_max 0.995
_diffrn_measurement_device_type 'Oxford Diffraction X-calibur 3 CCD detector'
_diffrn_measurement_method \w
_diffrn_radiation_monochromator graphite
_diffrn_radiation_source 'fine-focus sealed tube'
_diffrn_radiation_type MoK\a
_diffrn_radiation_wavelength 0.71073
_diffrn_reflns_av_R_equivalents 0.0413
_diffrn_reflns_av_sigmaI/netI 0.0228
_diffrn_reflns_limit_h_max 12
_diffrn_reflns_limit_h_min -9
_diffrn_reflns_limit_k_max 20
_diffrn_reflns_limit_k_min -20
_diffrn_reflns_limit_l_max 20
_diffrn_reflns_limit_l_min -21
_diffrn_reflns_number 15450
_diffrn_reflns_theta_full 31.00
_diffrn_reflns_theta_max 31.00
_diffrn_reflns_theta_min 4.67
_diffrn_standards_number 0
_exptl_absorpt_coefficient_mu 1.648
_exptl_absorpt_correction_T_max 0.8481
_exptl_absorpt_correction_T_min 0.6099
_exptl_absorpt_correction_type numerical
_exptl_absorpt_process_details '(X-RED; Stoe & Cie, 1997)'
_exptl_crystal_colour brown
_exptl_crystal_density_diffrn 1.592
_exptl_crystal_density_method 'not measured'
_exptl_crystal_description block
_exptl_crystal_F_000 856
_exptl_crystal_size_max 0.3
_exptl_crystal_size_mid 0.2
_exptl_crystal_size_min 0.1
_refine_diff_density_max 0.760
_refine_diff_density_min -0.615
_refine_ls_extinction_coef 0.0062(6)
_refine_ls_extinction_expression Fc^*^=kFc[1+0.001xFc^2^\l^3^/sin(2\q)]^-1/4^
_refine_ls_extinction_method SHELXL97
_refine_ls_goodness_of_fit_ref 1.123
_refine_ls_hydrogen_treatment constr
_refine_ls_matrix_type full
_refine_ls_number_parameters 71
_refine_ls_number_reflns 2786
_refine_ls_number_restraints 0
_refine_ls_restrained_S_all 1.123
_refine_ls_R_factor_all 0.0495
_refine_ls_R_factor_gt 0.0383
_refine_ls_shift/su_max 0.000
_refine_ls_shift/su_mean 0.000
_refine_ls_structure_factor_coef Fsqd
_refine_ls_weighting_details 'calc w=1/[\s^2^(Fo^2^)+(0.0275P)^2^+2.0516P] where P=(Fo^2^+2Fc^2^)/3'
_refine_ls_weighting_scheme calc
_refine_ls_wR_factor_gt 0.0796
_refine_ls_wR_factor_ref 0.0852
_reflns_number_gt 2354
_reflns_number_total 2786
_reflns_threshold_expression I>2S(I)
_cod_data_source_file fi2006.cif
_cod_data_source_block I
_cod_database_code 2210222
_cod_database_fobs_code 2210222

loop_
_symmetry_equiv_pos_as_xyz
'x, y, z'
'-x+1/2, -y, z+1/2'
'-x, y+1/2, -z+1/2'
'x+1/2, -y+1/2, -z'
'-x, -y, -z'
'x-1/2, y, -z-1/2'
'x, -y-1/2, z-1/2'
'-x-1/2, y-1/2, z'

loop_
_atom_site_type_symbol
_atom_site_label
_atom_site_fract_x
_atom_site_fract_y
_atom_site_fract_z
_atom_site_U_iso_or_equiv
_atom_site_adp_type
_atom_site_calc_flag
_atom_site_refinement_flags
_atom_site_occupancy
Ru Ru1 0.5000 0.0000 0.5000 0.02769(9) Uani d S 1
S S1 0.61818(8) 0.14656(5) 0.53925(5) 0.04057(17) Uani d . 1
C C11 0.7374(6) 0.1403(3) 0.6391(3) 0.0893(16) Uani d . 1
H H11A 0.8251 0.0982 0.6287 0.134 Uiso calc R 1
H H11B 0.6746 0.1169 0.6886 0.134 Uiso calc R 1
H H11C 0.7767 0.2023 0.6536 0.134 Uiso calc R 1
C C12 0.4750(5) 0.2278(3) 0.5819(4) 0.0881(16) Uani d . 1
H H12A 0.3980 0.2411 0.5357 0.132 Uiso calc R 1
H H12B 0.5268 0.2856 0.5995 0.132 Uiso calc R 1
H H12C 0.4229 0.2006 0.6336 0.132 Uiso calc R 1
S S2 0.36625(10) -0.00329(6) 0.64074(5) 0.0502(2) Uani d . 1
C C21 0.3707(6) -0.1198(3) 0.6909(2) 0.0754(12) Uani d . 1
H H21A 0.4785 -0.1373 0.7035 0.113 Uiso calc R 1
H H21B 0.3249 -0.1647 0.6496 0.113 Uiso calc R 1
H H21C 0.3111 -0.1194 0.7464 0.113 Uiso calc R 1
C C22 0.1547(5) 0.0071(4) 0.6250(4) 0.0927(16) Uani d . 1
H H22A 0.1309 0.0671 0.5973 0.139 Uiso calc R 1
H H22B 0.1026 0.0031 0.6827 0.139 Uiso calc R 1
H H22C 0.1182 -0.0432 0.5864 0.139 Uiso calc R 1
Cl Cl1 0.28694(9) 0.08573(6) 0.42668(6) 0.0533(2) Uani d . 1

loop_
_atom_site_aniso_label
_atom_site_aniso_U_11
_atom_site_aniso_U_22
_atom_site_aniso_U_33
_atom_site_aniso_U_12
_atom_site_aniso_U_13
_atom_site_aniso_U_23
Ru1 0.02528(13) 0.03140(15) 0.02638(13) -0.00001(9) -0.00091(9) 0.00073(10)
S1 0.0417(3) 0.0391(3) 0.0409(3) -0.0073(3) -0.0018(3) -0.0018(3)
C11 0.099(3) 0.061(2) 0.108(4) -0.007(2) -0.065(3) -0.010(2)
C12 0.064(2) 0.049(2) 0.151(5) 0.0098(17) -0.019(3) -0.036(3)
S2 0.0525(4) 0.0612(5) 0.0368(3) -0.0150(3) 0.0124(3) -0.0077(3)
C21 0.104(3) 0.080(3) 0.0427(18) -0.027(2) 0.008(2) 0.0162(18)
C22 0.047(2) 0.137(5) 0.094(3) -0.001(2) 0.034(2) 0.002(3)
Cl1 0.0467(4) 0.0496(4) 0.0637(5) 0.0095(3) -0.0206(3) 0.0037(3)

loop_
_atom_type_symbol
_atom_type_description
_atom_type_scat_dispersion_real
_atom_type_scat_dispersion_imag
_atom_type_scat_source
C C 0.0033 0.0016 'International Tables Vol C Tables 4.2.6.8 and 6.1.1.4'
H H 0.0000 0.0000 'International Tables Vol C Tables 4.2.6.8 and 6.1.1.4'
S S 0.1246 0.1234 'International Tables Vol C Tables 4.2.6.8 and 6.1.1.4'
Cl Cl 0.1484 0.1585 'International Tables Vol C Tables 4.2.6.8 and 6.1.1.4'
Ru Ru -1.2594 0.8363 'International Tables Vol C Tables 4.2.6.8 and 6.1.1.4'

loop_
_geom_angle_atom_site_label_1
_geom_angle_atom_site_label_2
_geom_angle_atom_site_label_3
_geom_angle_site_symmetry_1
_geom_angle_site_symmetry_3
_geom_angle
S2 Ru1 S2 5_656 . 180.0
S2 Ru1 S1 5_656 5_656 90.19(3)
S2 Ru1 S1 . 5_656 89.81(3)
S2 Ru1 S1 5_656 . 89.81(3)
S2 Ru1 S1 . . 90.19(3)
S1 Ru1 S1 5_656 . 180.000(16)
S2 Ru1 Cl1 5_656 5_656 92.75(3)
S2 Ru1 Cl1 . 5_656 87.25(3)
S1 Ru1 Cl1 5_656 5_656 89.13(3)
S1 Ru1 Cl1 . 5_656 90.87(3)
S2 Ru1 Cl1 5_656 . 87.25(3)
S2 Ru1 Cl1 . . 92.75(3)
S1 Ru1 Cl1 5_656 . 90.87(3)
S1 Ru1 Cl1 . . 89.13(3)
Cl1 Ru1 Cl1 5_656 . 180.00(4)
C12 S1 C11 . . 97.0(2)
C12 S1 Ru1 . . 111.33(14)
C11 S1 Ru1 . . 113.27(15)
S1 C11 H11A . . 109.5
S1 C11 H11B . . 109.5
H11A C11 H11B . . 109.5
S1 C11 H11C . . 109.5
H11A C11 H11C . . 109.5
H11B C11 H11C . . 109.5
S1 C12 H12A . . 109.5
S1 C12 H12B . . 109.5
H12A C12 H12B . . 109.5
S1 C12 H12C . . 109.5
H12A C12 H12C . . 109.5
H12B C12 H12C . . 109.5
C21 S2 C22 . . 98.5(2)
C21 S2 Ru1 . . 111.62(14)
C22 S2 Ru1 . . 110.90(17)
S2 C21 H21A . . 109.5
S2 C21 H21B . . 109.5
H21A C21 H21B . . 109.5
S2 C21 H21C . . 109.5
H21A C21 H21C . . 109.5
H21B C21 H21C . . 109.5
S2 C22 H22A . . 109.5
S2 C22 H22B . . 109.5
H22A C22 H22B . . 109.5
S2 C22 H22C . . 109.5
H22A C22 H22C . . 109.5
H22B C22 H22C . . 109.5

loop_
_geom_bond_atom_site_label_1
_geom_bond_atom_site_label_2
_geom_bond_site_symmetry_2
_geom_bond_distance
_geom_bond_publ_flag
Ru1 S2 5_656 2.3624(7) yes
Ru1 S2 . 2.3624(7) ?
Ru1 S1 5_656 2.3678(7) yes
Ru1 S1 . 2.3678(7) ?
Ru1 Cl1 5_656 2.4207(7) yes
Ru1 Cl1 . 2.4207(7) ?
S1 C12 . 1.781(4) yes
S1 C11 . 1.785(4) yes
C11 H11A . 0.9600 ?
C11 H11B . 0.9600 ?
C11 H11C . 0.9600 ?
C12 H12A . 0.9600 ?
C12 H12B . 0.9600 ?
C12 H12C . 0.9600 ?
S2 C21 . 1.803(4) yes
S2 C22 . 1.804(4) yes
C21 H21A . 0.9600 ?
C21 H21B . 0.9600 ?
C21 H21C . 0.9600 ?
C22 H22A . 0.9600 ?
C22 H22B . 0.9600 ?
C22 H22C . 0.9600 ?
